data_7029571
loop_
_publ_author_name
'Roberts, Thomas D.'
'Little, Marc A.'
'Kershaw Cook, Laurence J.'
'Halcrow, Malcolm A.'

_publ_section_title
;
 Iron(ii) complexes of 2,6-di(1H-pyrazol-3-yl)-pyridine derivatives with
 hydrogen bonding and sterically bulky substituents.
;
_journal_issue 20
_journal_name_full 'Dalton transactions (Cambridge, England : 2003)'
_journal_page_first 7577
_journal_page_last 7588
_journal_paper_doi 10.1039/c4dt00355a
_journal_volume 43
_journal_year 2014
_chemical_formula_moiety 'C38 H50 Fe N10, 2[B F4], 0.73[C2 H3 F3 O], 0.35[C6 H14 O]'
_chemical_formula_sum 'C41.55 H57.08 B2 F10.18 Fe N10 O1.08'
_chemical_formula_weight 984.64
_chemical_name_systematic
; 
Bis[2,6-bis(5-tertbutyl-1H-pyrazol-3-yl)pyridine]iron(II) 
ditetrafluoroborate 2,2,2-trifluoroethanol di-isopropyl ether solvate 
;
_space_group_IT_number 19
_symmetry_cell_setting orthorhombic
_symmetry_space_group_name_Hall 'P 2ac 2ab'
_symmetry_space_group_name_H-M 'P 21 21 21'
_atom_sites_solution_hydrogens geom
_atom_sites_solution_primary direct
_atom_sites_solution_secondary difmap
_audit_creation_method SHELXL-97
_cell_angle_alpha 90.00
_cell_angle_beta 90.00
_cell_angle_gamma 90.00
_cell_formula_units_Z 8
_cell_length_a 17.588(2)
_cell_length_b 19.509(2)
_cell_length_c 32.399(5)
_cell_measurement_reflns_used 124468
_cell_measurement_temperature 150(2)
_cell_measurement_theta_max 25.34
_cell_measurement_theta_min 1.56
_cell_volume 11117(2)
_computing_cell_refinement 'APEX 2 software, Bruker Nonius 2004'
_computing_data_collection 'APEX 2 software, Bruker Nonius 2004'
_computing_data_reduction 'SAINT, Bruker Nonius 2004'
_computing_molecular_graphics 'XSEED (Barbour, 2001)'
_computing_publication_material 'local program'
_computing_structure_refinement 'SHELXL-97 (Sheldrick, 1997)'
_computing_structure_solution 'SHELXS-97 (Sheldrick, 1990)'
_diffrn_ambient_temperature 150(2)
_diffrn_detector_area_resol_mean '120 microns'
_diffrn_measured_fraction_theta_full 0.994
_diffrn_measured_fraction_theta_max 0.994
_diffrn_measurement_device_type 'Bruker X8 Apex diffractometer'
_diffrn_measurement_method 'Rotation images'
_diffrn_radiation_monochromator graphite
_diffrn_radiation_source 'rotating anode'
_diffrn_radiation_type MoK\a
_diffrn_radiation_wavelength 0.71073
_diffrn_reflns_av_R_equivalents 0.0571
_diffrn_reflns_av_sigmaI/netI 0.0527
_diffrn_reflns_limit_h_max 21
_diffrn_reflns_limit_h_min -21
_diffrn_reflns_limit_k_max 21
_diffrn_reflns_limit_k_min -23
_diffrn_reflns_limit_l_max 38
_diffrn_reflns_limit_l_min -38
_diffrn_reflns_number 124468
_diffrn_reflns_theta_full 25.34
_diffrn_reflns_theta_max 25.34
_diffrn_reflns_theta_min 1.56
_diffrn_standards_decay_% 0
_diffrn_standards_interval_count 0
_diffrn_standards_interval_time 0
_diffrn_standards_number 0
_exptl_absorpt_coefficient_mu 0.343
_exptl_absorpt_correction_T_max 0.851
_exptl_absorpt_correction_T_min 0.773
_exptl_absorpt_correction_type multi-scan
_exptl_absorpt_process_details
;
Sheldrick, G. M. (2002). SADABS v. 2.03. University of 
G/ottingen, Germany.
;
_exptl_crystal_colour yellow
_exptl_crystal_density_diffrn 1.177
_exptl_crystal_density_method 'not measured'
_exptl_crystal_description block
_exptl_crystal_F_000 4100
_exptl_crystal_size_max 0.04
_exptl_crystal_size_mid 0.02
_exptl_crystal_size_min 0.02
_refine_diff_density_max 0.864
_refine_diff_density_min -0.495
_refine_diff_density_rms 0.099
_refine_ls_abs_structure_details 'Flack H D (1983), Acta Cryst. A39, 876-881'
_refine_ls_abs_structure_Flack -0.002(15)
_refine_ls_extinction_method none
_refine_ls_goodness_of_fit_ref 1.037
_refine_ls_hydrogen_treatment constr
_refine_ls_matrix_type full
_refine_ls_number_parameters 1223
_refine_ls_number_reflns 20237
_refine_ls_number_restraints 110
_refine_ls_restrained_S_all 1.045
_refine_ls_R_factor_all 0.0871
_refine_ls_R_factor_gt 0.0645
_refine_ls_shift/su_max 0.005
_refine_ls_shift/su_mean 0.000
_refine_ls_structure_factor_coef Fsqd
_refine_ls_weighting_details 'calc w=1/[\s^2^(Fo^2^)+(0.1392P)^2^+0.0000P] where P=(Fo^2^+2Fc^2^)/3'
_refine_ls_weighting_scheme calc
_refine_ls_wR_factor_gt 0.1768
_refine_ls_wR_factor_ref 0.1932
_reflns_number_gt 15975
_reflns_number_total 20237
_reflns_threshold_expression >2sigma(I)
_cod_data_source_file c4dt00355a3.cif
_cod_data_source_block tdr128
_cod_depositor_comments
;
The following automatic conversions were performed:

'_symmetry_cell_setting' value 'Orthorhombic' changed to
'orthorhombic' according to
/usr/data/users/saulius/crontab/automatic-downloads/rss-feeds/RSC/lib/dictionaries/cif_core.dic
dictionary named 'cif_core.dic' version 2.4.2 from 2011-04-26.

Automatic conversion script
Id: cif_fix_values 2281 2013-09-26 08:29:07Z andrius 

 Adding full bibliography for 7029568--7029572.cif.
;
_cod_original_cell_volume 11117(3)
_cod_database_code 7029571

loop_
_symmetry_equiv_pos_as_xyz
'x, y, z'
'-x+1/2, -y, z+1/2'
'x+1/2, -y+1/2, -z'
'-x, y+1/2, -z+1/2'

loop_
_atom_site_label
_atom_site_type_symbol
_atom_site_fract_x
_atom_site_fract_y
_atom_site_fract_z
_atom_site_U_iso_or_equiv
_atom_site_adp_type
_atom_site_occupancy
_atom_site_symmetry_multiplicity
_atom_site_calc_flag
_atom_site_refinement_flags
_atom_site_disorder_assembly
_atom_site_disorder_group
Fe1A Fe 0.37292(3) 0.52054(3) 0.251161(19) 0.02778(15) Uani 1 1 d . . .
N2A N 0.4096(2) 0.59818(18) 0.20947(12) 0.0326(8) Uani 1 1 d . . .
C3A C 0.4727(3) 0.5888(2) 0.18630(15) 0.0359(10) Uani 1 1 d . . .
C4A C 0.4979(3) 0.6393(3) 0.15861(16) 0.0483(12) Uani 1 1 d . . .
H4A H 0.5423 0.6323 0.1425 0.058 Uiso 1 1 calc R . .
C5A C 0.4565(4) 0.6999(3) 0.15525(18) 0.0565(15) Uani 1 1 d . . .
H5A H 0.4725 0.7348 0.1367 0.068 Uiso 1 1 calc R . .
C6A C 0.3908(3) 0.7091(2) 0.17945(17) 0.0479(13) Uani 1 1 d . . .
H6A H 0.3620 0.7501 0.1776 0.057 Uiso 1 1 calc R . .
C7A C 0.3691(3) 0.6569(2) 0.20599(15) 0.0368(10) Uani 1 1 d . . .
C8A C 0.5095(2) 0.5226(2) 0.19458(13) 0.0324(9) Uani 1 1 d . . .
N9A N 0.4684(2) 0.47578(19) 0.21584(11) 0.0324(8) Uani 1 1 d . . .
N10A N 0.51624(19) 0.42167(18) 0.22177(12) 0.0330(8) Uani 1 1 d . A .
H10A H 0.5034 0.3840 0.2350 0.040 Uiso 1 1 calc R . .
C11A C 0.5862(3) 0.4324(2) 0.20491(17) 0.0439(12) Uani 1 1 d D . .
C12A C 0.5837(3) 0.4978(3) 0.18693(18) 0.0493(14) Uani 1 1 d . A .
H12A H 0.6235 0.5206 0.1726 0.059 Uiso 1 1 calc R . .
C13A C 0.6529(6) 0.3815(6) 0.2183(4) 0.045(3) Uiso 0.50 1 d PD A 1
C14A C 0.6266(11) 0.3104(7) 0.2044(7) 0.062(11) Uiso 0.50 1 d PD A 1
H14A H 0.6147 0.3115 0.1748 0.092 Uiso 0.50 1 calc PR A 1
H14B H 0.5812 0.2972 0.2199 0.092 Uiso 0.50 1 calc PR A 1
H14C H 0.6672 0.2771 0.2094 0.092 Uiso 0.50 1 calc PR A 1
C15A C 0.7240(6) 0.4032(7) 0.1925(4) 0.065(3) Uiso 0.50 1 d PD A 1
H15A H 0.7115 0.4017 0.1631 0.098 Uiso 0.50 1 calc PR A 1
H15B H 0.7660 0.3717 0.1982 0.098 Uiso 0.50 1 calc PR A 1
H15C H 0.7390 0.4499 0.2001 0.098 Uiso 0.50 1 calc PR A 1
C16A C 0.6720(7) 0.3825(6) 0.2638(3) 0.056(3) Uiso 0.50 1 d PD A 1
H16A H 0.6268 0.3701 0.2798 0.084 Uiso 0.50 1 calc PR A 1
H16B H 0.6888 0.4286 0.2717 0.084 Uiso 0.50 1 calc PR A 1
H16C H 0.7127 0.3495 0.2693 0.084 Uiso 0.50 1 calc PR A 1
C13C C 0.6508(5) 0.3812(5) 0.2047(3) 0.035(3) Uiso 0.50 1 d PD A 2
C14C C 0.6213(9) 0.3072(5) 0.2059(5) 0.030(6) Uiso 0.50 1 d PD A 2
H14G H 0.6645 0.2754 0.2057 0.044 Uiso 0.50 1 calc PR A 2
H14H H 0.5891 0.2987 0.1818 0.044 Uiso 0.50 1 calc PR A 2
H14I H 0.5916 0.3002 0.2312 0.044 Uiso 0.50 1 calc PR A 2
C15C C 0.7073(5) 0.3933(5) 0.1692(3) 0.042(2) Uiso 0.50 1 d PD A 2
H15G H 0.7481 0.3591 0.1707 0.063 Uiso 0.50 1 calc PR A 2
H15H H 0.7291 0.4393 0.1717 0.063 Uiso 0.50 1 calc PR A 2
H15I H 0.6809 0.3890 0.1427 0.063 Uiso 0.50 1 calc PR A 2
C16C C 0.6932(6) 0.3952(5) 0.2471(3) 0.044(2) Uiso 0.50 1 d PD A 2
H16G H 0.7370 0.3644 0.2495 0.066 Uiso 0.50 1 calc PR A 2
H16H H 0.6581 0.3870 0.2700 0.066 Uiso 0.50 1 calc PR A 2
H16I H 0.7107 0.4429 0.2478 0.066 Uiso 0.50 1 calc PR A 2
C17A C 0.3012(3) 0.6583(2) 0.23366(15) 0.0359(10) Uani 1 1 d . . .
N18A N 0.2977(2) 0.6088(2) 0.26244(12) 0.0383(9) Uani 1 1 d . . .
N19A N 0.2292(2) 0.6195(2) 0.28208(13) 0.0416(9) Uani 1 1 d . . .
H19A H 0.2124 0.5939 0.3025 0.050 Uiso 1 1 calc R . .
C20A C 0.1907(3) 0.6738(2) 0.26637(17) 0.0426(12) Uani 1 1 d . . .
C21A C 0.2355(3) 0.6994(2) 0.23491(16) 0.0417(12) Uani 1 1 d . . .
H21A H 0.2242 0.7373 0.2176 0.050 Uiso 1 1 calc R . .
C22A C 0.1124(3) 0.6943(3) 0.2821(2) 0.0567(15) Uani 1 1 d . . .
C23A C 0.0589(3) 0.6316(4) 0.2794(3) 0.077(2) Uani 1 1 d . . .
H23A H 0.0552 0.6166 0.2506 0.116 Uiso 1 1 calc R . .
H23B H 0.0083 0.6444 0.2895 0.116 Uiso 1 1 calc R . .
H23C H 0.0793 0.5943 0.2963 0.116 Uiso 1 1 calc R . .
C24A C 0.1185(4) 0.7190(4) 0.3270(2) 0.075(2) Uani 1 1 d . . .
H24A H 0.1434 0.6836 0.3437 0.112 Uiso 1 1 calc R . .
H24B H 0.0675 0.7279 0.3379 0.112 Uiso 1 1 calc R . .
H24C H 0.1486 0.7612 0.3280 0.112 Uiso 1 1 calc R . .
C25A C 0.0818(4) 0.7537(4) 0.2549(3) 0.087(2) Uani 1 1 d . . .
H25A H 0.1133 0.7945 0.2590 0.130 Uiso 1 1 calc R . .
H25B H 0.0292 0.7639 0.2626 0.130 Uiso 1 1 calc R . .
H25C H 0.0837 0.7401 0.2258 0.130 Uiso 1 1 calc R . .
N26A N 0.3551(2) 0.43535(18) 0.29192(12) 0.0321(8) Uani 1 1 d . . .
C27A C 0.2947(3) 0.3932(2) 0.28522(15) 0.0388(11) Uani 1 1 d . . .
C28A C 0.2814(3) 0.3371(3) 0.31094(18) 0.0516(13) Uani 1 1 d . . .
H28A H 0.2390 0.3078 0.3064 0.062 Uiso 1 1 calc R . .
C29A C 0.3311(4) 0.3252(3) 0.34318(18) 0.0601(16) Uani 1 1 d . . .
H29A H 0.3232 0.2868 0.3607 0.072 Uiso 1 1 calc R . .
C30A C 0.3927(3) 0.3685(3) 0.35036(16) 0.0480(13) Uani 1 1 d . . .
H30A H 0.4265 0.3608 0.3727 0.058 Uiso 1 1 calc R . .
C31A C 0.4030(3) 0.4239(2) 0.32342(14) 0.0322(10) Uani 1 1 d . . .
C32A C 0.2487(3) 0.4139(2) 0.24940(15) 0.0379(10) Uani 1 1 d . . .
N33A N 0.2749(2) 0.4662(2) 0.22585(12) 0.0358(9) Uani 1 1 d . . .
N34A N 0.2211(2) 0.4763(2) 0.19609(13) 0.0426(9) Uani 1 1 d . B .
H34A H 0.2244 0.5081 0.1769 0.051 Uiso 1 1 calc R . .
C35A C 0.1623(3) 0.4322(3) 0.19933(16) 0.0461(13) Uani 1 1 d D . .
C36A C 0.1777(3) 0.3907(3) 0.23335(17) 0.0477(13) Uani 1 1 d . B .
H36A H 0.1472 0.3544 0.2437 0.057 Uiso 1 1 calc R . .
C37A C 0.0929(7) 0.4403(7) 0.1691(4) 0.044(5) Uiso 0.50 1 d PD B 1
C38A C 0.1206(7) 0.4387(7) 0.1246(3) 0.052(3) Uiso 0.50 1 d PD B 1
H38A H 0.1493 0.3964 0.1198 0.078 Uiso 0.50 1 calc PR B 1
H38B H 0.1535 0.4784 0.1196 0.078 Uiso 0.50 1 calc PR B 1
H38C H 0.0769 0.4404 0.1059 0.078 Uiso 0.50 1 calc PR B 1
C39A C 0.0409(6) 0.3777(6) 0.1800(4) 0.060(3) Uiso 0.50 1 d PD B 1
H39A H 0.0680 0.3350 0.1740 0.090 Uiso 0.50 1 calc PR B 1
H39B H -0.0058 0.3797 0.1636 0.090 Uiso 0.50 1 calc PR B 1
H39C H 0.0280 0.3791 0.2095 0.090 Uiso 0.50 1 calc PR B 1
C40A C 0.0499(7) 0.5061(6) 0.1797(4) 0.067(3) Uiso 0.50 1 d PD B 1
H40A H 0.0332 0.5044 0.2085 0.100 Uiso 0.50 1 calc PR B 1
H40B H 0.0055 0.5106 0.1616 0.100 Uiso 0.50 1 calc PR B 1
H40C H 0.0835 0.5457 0.1757 0.100 Uiso 0.50 1 calc PR B 1
C37C C 0.0928(7) 0.4269(7) 0.1722(4) 0.049(5) Uiso 0.50 1 d PD B 2
C38C C 0.1128(9) 0.4645(8) 0.1303(4) 0.081(5) Uiso 0.50 1 d PD B 2
H38G H 0.0690 0.4621 0.1116 0.122 Uiso 0.50 1 calc PR B 2
H38H H 0.1566 0.4419 0.1174 0.122 Uiso 0.50 1 calc PR B 2
H38I H 0.1251 0.5125 0.1359 0.122 Uiso 0.50 1 calc PR B 2
C39C C 0.0707(7) 0.3551(5) 0.1617(4) 0.060(3) Uiso 0.50 1 d PD B 2
H39G H 0.0253 0.3556 0.1441 0.091 Uiso 0.50 1 calc PR B 2
H39H H 0.0598 0.3297 0.1871 0.091 Uiso 0.50 1 calc PR B 2
H39I H 0.1126 0.3327 0.1469 0.091 Uiso 0.50 1 calc PR B 2
C40C C 0.0287(8) 0.4661(9) 0.1932(5) 0.104(6) Uiso 0.50 1 d PD B 2
H40G H -0.0174 0.4633 0.1763 0.157 Uiso 0.50 1 calc PR B 2
H40H H 0.0434 0.5142 0.1966 0.157 Uiso 0.50 1 calc PR B 2
H40I H 0.0187 0.4460 0.2204 0.157 Uiso 0.50 1 calc PR B 2
C41A C 0.4641(2) 0.4753(2) 0.32609(13) 0.0286(9) Uani 1 1 d . . .
N42A N 0.45847(19) 0.53089(17) 0.30133(11) 0.0278(8) Uani 1 1 d . . .
N43A N 0.52091(19) 0.57000(18) 0.30971(11) 0.0292(8) Uani 1 1 d . . .
H43A H 0.5306 0.6095 0.2977 0.035 Uiso 1 1 calc R . .
C44A C 0.5667(2) 0.5409(2) 0.33893(14) 0.0320(10) Uani 1 1 d . . .
C45A C 0.5310(2) 0.4790(2) 0.35028(13) 0.0304(9) Uani 1 1 d . . .
H45A H 0.5483 0.4466 0.3700 0.037 Uiso 1 1 calc R . .
C46A C 0.6382(3) 0.5764(3) 0.35477(15) 0.0404(11) Uani 1 1 d . . .
C47A C 0.6913(3) 0.5902(3) 0.31828(19) 0.0580(15) Uani 1 1 d . . .
H47A H 0.7036 0.5469 0.3046 0.087 Uiso 1 1 calc R . .
H47B H 0.7382 0.6117 0.3283 0.087 Uiso 1 1 calc R . .
H47C H 0.6662 0.6210 0.2986 0.087 Uiso 1 1 calc R . .
C48A C 0.6146(3) 0.6450(3) 0.37594(17) 0.0514(13) Uani 1 1 d . . .
H48A H 0.5966 0.6774 0.3550 0.077 Uiso 1 1 calc R . .
H48B H 0.6586 0.6646 0.3903 0.077 Uiso 1 1 calc R . .
H48C H 0.5739 0.6362 0.3959 0.077 Uiso 1 1 calc R . .
C49A C 0.6774(3) 0.5279(3) 0.38665(18) 0.0558(15) Uani 1 1 d . . .
H49A H 0.6418 0.5175 0.4091 0.084 Uiso 1 1 calc R . .
H49B H 0.7226 0.5504 0.3980 0.084 Uiso 1 1 calc R . .
H49C H 0.6923 0.4852 0.3729 0.084 Uiso 1 1 calc R . .
Fe1B Fe 0.25187(3) 0.37064(3) 0.004626(16) 0.02433(14) Uani 1 1 d . . .
N2B N 0.20310(18) 0.35680(17) -0.05632(11) 0.0266(8) Uani 1 1 d . . .
C3B C 0.2258(2) 0.3035(2) -0.07998(13) 0.0257(9) Uani 1 1 d . . .
C4B C 0.1955(3) 0.2917(2) -0.11905(14) 0.0346(10) Uani 1 1 d . . .
H4B H 0.2130 0.2546 -0.1354 0.042 Uiso 1 1 calc R . .
C5B C 0.1389(3) 0.3358(2) -0.13368(14) 0.0368(10) Uani 1 1 d . . .
H5B H 0.1166 0.3284 -0.1600 0.044 Uiso 1 1 calc R . .
C6B C 0.1152(3) 0.3908(2) -0.10914(14) 0.0338(10) Uani 1 1 d . . .
H6B H 0.0768 0.4215 -0.1183 0.041 Uiso 1 1 calc R . .
C7B C 0.1498(2) 0.3992(2) -0.07067(13) 0.0269(9) Uani 1 1 d . . .
C8B C 0.2839(2) 0.2600(2) -0.05995(13) 0.0274(9) Uani 1 1 d . . .
N9B N 0.31378(18) 0.28173(17) -0.02359(11) 0.0267(8) Uani 1 1 d . . .
N10B N 0.36196(19) 0.23105(19) -0.01149(11) 0.0313(8) Uani 1 1 d . . .
H10B H 0.3882 0.2320 0.0116 0.038 Uiso 1 1 calc R . .
C11B C 0.3649(2) 0.1784(2) -0.03941(13) 0.0314(10) Uani 1 1 d . . .
C12B C 0.3149(2) 0.1958(2) -0.07108(14) 0.0328(10) Uani 1 1 d . . .
H12B H 0.3039 0.1699 -0.0952 0.039 Uiso 1 1 calc R . .
C13B C 0.4143(3) 0.1153(3) -0.03340(16) 0.0441(12) Uani 1 1 d . . .
C14B C 0.4995(3) 0.1376(3) -0.0309(2) 0.0667(17) Uani 1 1 d . . .
H14D H 0.5122 0.1659 -0.0550 0.100 Uiso 1 1 calc R . .
H14E H 0.5320 0.0968 -0.0306 0.100 Uiso 1 1 calc R . .
H14F H 0.5079 0.1642 -0.0057 0.100 Uiso 1 1 calc R . .
C15B C 0.3867(5) 0.0769(3) 0.0061(2) 0.077(2) Uani 1 1 d . . .
H15D H 0.4136 0.0331 0.0084 0.116 Uiso 1 1 calc R . .
H15E H 0.3319 0.0685 0.0041 0.116 Uiso 1 1 calc R . .
H15F H 0.3973 0.1050 0.0305 0.116 Uiso 1 1 calc R . .
C16B C 0.4043(3) 0.0672(3) -0.07103(19) 0.0570(15) Uani 1 1 d . . .
H16D H 0.4233 0.0901 -0.0959 0.086 Uiso 1 1 calc R . .
H16E H 0.3503 0.0563 -0.0746 0.086 Uiso 1 1 calc R . .
H16F H 0.4330 0.0248 -0.0664 0.086 Uiso 1 1 calc R . .
C17B C 0.1314(2) 0.4558(2) -0.04193(13) 0.0287(9) Uani 1 1 d . . .
N18B N 0.16687(19) 0.45689(17) -0.00475(11) 0.0276(8) Uani 1 1 d . . .
N19B N 0.1428(2) 0.51528(18) 0.01327(12) 0.0341(9) Uani 1 1 d . . .
H19B H 0.1576 0.5286 0.0379 0.041 Uiso 1 1 calc R . .
C20B C 0.0933(3) 0.5516(2) -0.01063(15) 0.0366(11) Uani 1 1 d . . .
C21B C 0.0835(3) 0.5132(2) -0.04649(15) 0.0359(10) Uani 1 1 d . . .
H21B H 0.0513 0.5235 -0.0692 0.043 Uiso 1 1 calc R . .
C22B C 0.0611(3) 0.6214(2) 0.00129(18) 0.0502(13) Uani 1 1 d . . .
C23B C 0.0357(4) 0.6226(4) 0.0459(2) 0.075(2) Uani 1 1 d . . .
H23D H 0.0008 0.5845 0.0510 0.113 Uiso 1 1 calc R . .
H23E H 0.0098 0.6661 0.0517 0.113 Uiso 1 1 calc R . .
H23F H 0.0802 0.6182 0.0640 0.113 Uiso 1 1 calc R . .
C24B C 0.1249(4) 0.6747(3) -0.0059(3) 0.088(2) Uani 1 1 d . . .
H24D H 0.1614 0.6726 0.0168 0.132 Uiso 1 1 calc R . .
H24E H 0.1027 0.7207 -0.0073 0.132 Uiso 1 1 calc R . .
H24F H 0.1509 0.6645 -0.0320 0.132 Uiso 1 1 calc R . .
C25B C -0.0072(4) 0.6384(3) -0.0274(2) 0.080(2) Uani 1 1 d . . .
H25D H 0.0097 0.6377 -0.0563 0.120 Uiso 1 1 calc R . .
H25E H -0.0269 0.6840 -0.0207 0.120 Uiso 1 1 calc R . .
H25F H -0.0474 0.6042 -0.0235 0.120 Uiso 1 1 calc R . .
N26B N 0.29398(19) 0.37020(18) 0.06746(11) 0.0289(8) Uani 1 1 d . . .
C27B C 0.2693(2) 0.3224(2) 0.09511(14) 0.0322(10) Uani 1 1 d . . .
C28B C 0.2978(3) 0.3198(3) 0.13518(14) 0.0379(11) Uani 1 1 d . . .
H28B H 0.2802 0.2861 0.1541 0.046 Uiso 1 1 calc R . .
C29B C 0.3533(3) 0.3679(3) 0.14721(14) 0.0432(12) Uani 1 1 d . . .
H29B H 0.3736 0.3671 0.1744 0.052 Uiso 1 1 calc R . .
C30B C 0.3778(3) 0.4160(3) 0.11926(15) 0.0421(11) Uani 1 1 d . . .
H30B H 0.4151 0.4488 0.1270 0.050 Uiso 1 1 calc R . .
C31B C 0.3474(3) 0.4164(2) 0.07905(14) 0.0335(10) Uani 1 1 d . . .
C32B C 0.2113(2) 0.2761(2) 0.07827(14) 0.0321(10) Uani 1 1 d . . .
N33B N 0.18676(19) 0.28804(18) 0.03886(12) 0.0298(8) Uani 1 1 d . . .
N34B N 0.1368(2) 0.23614(19) 0.03107(13) 0.0381(9) Uani 1 1 d . C .
H34B H 0.1135 0.2307 0.0073 0.046 Uiso 1 1 calc R . .
C35B C 0.1266(3) 0.1936(2) 0.06411(18) 0.0481(13) Uani 1 1 d D . .
C36B C 0.1738(3) 0.2171(3) 0.09470(17) 0.0447(13) Uani 1 1 d . C .
H36B H 0.1802 0.1981 0.1215 0.054 Uiso 1 1 calc R . .
C37B C 0.0682(5) 0.1384(5) 0.0702(3) 0.037(2) Uiso 0.50 1 d PD C 1
C38B C -0.0117(5) 0.1636(6) 0.0586(4) 0.055(3) Uiso 0.50 1 d PD C 1
H38D H -0.0485 0.1266 0.0629 0.083 Uiso 0.50 1 calc PR C 1
H38E H -0.0122 0.1773 0.0295 0.083 Uiso 0.50 1 calc PR C 1
H38F H -0.0253 0.2030 0.0758 0.083 Uiso 0.50 1 calc PR C 1
C39B C 0.0936(7) 0.0802(6) 0.0394(4) 0.062(3) Uiso 0.50 1 d PD C 1
H39D H 0.0582 0.0416 0.0414 0.093 Uiso 0.50 1 calc PR C 1
H39E H 0.1449 0.0648 0.0465 0.093 Uiso 0.50 1 calc PR C 1
H39F H 0.0933 0.0982 0.0112 0.093 Uiso 0.50 1 calc PR C 1
C40B C 0.0665(7) 0.1092(6) 0.1146(3) 0.059(3) Uiso 0.50 1 d PD C 1
H40D H 0.0273 0.0737 0.1165 0.089 Uiso 0.50 1 calc PR C 1
H40E H 0.0549 0.1461 0.1342 0.089 Uiso 0.50 1 calc PR C 1
H40F H 0.1162 0.0893 0.1213 0.089 Uiso 0.50 1 calc PR C 1
C37D C 0.0785(5) 0.1250(5) 0.0556(3) 0.035(2) Uiso 0.50 1 d PD C 2
C38D C -0.0031(5) 0.1470(5) 0.0442(3) 0.043(3) Uiso 0.50 1 d PD C 2
H38J H -0.0238 0.1760 0.0662 0.064 Uiso 0.50 1 calc PR C 2
H38K H -0.0350 0.1063 0.0409 0.064 Uiso 0.50 1 calc PR C 2
H38L H -0.0022 0.1729 0.0183 0.064 Uiso 0.50 1 calc PR C 2
C39D C 0.1128(7) 0.0799(6) 0.0224(4) 0.065(4) Uiso 0.50 1 d PD C 2
H39J H 0.1127 0.1045 -0.0039 0.097 Uiso 0.50 1 calc PR C 2
H39K H 0.0827 0.0379 0.0198 0.097 Uiso 0.50 1 calc PR C 2
H39L H 0.1652 0.0682 0.0300 0.097 Uiso 0.50 1 calc PR C 2
C40D C 0.0770(6) 0.0884(5) 0.0977(3) 0.045(2) Uiso 0.50 1 d PD C 2
H40J H 0.0548 0.1190 0.1185 0.068 Uiso 0.50 1 calc PR C 2
H40K H 0.1290 0.0764 0.1058 0.068 Uiso 0.50 1 calc PR C 2
H40L H 0.0463 0.0466 0.0956 0.068 Uiso 0.50 1 calc PR C 2
C41B C 0.3677(2) 0.4640(2) 0.04527(14) 0.0326(10) Uani 1 1 d . . .
N42B N 0.3374(2) 0.45285(17) 0.00792(12) 0.0307(8) Uani 1 1 d . . .
N43B N 0.3613(2) 0.50667(19) -0.01571(13) 0.0412(10) Uani 1 1 d . . .
H43B H 0.3501 0.5120 -0.0420 0.049 Uiso 1 1 calc R . .
C44B C 0.4048(3) 0.5513(2) 0.00667(18) 0.0469(13) Uani 1 1 d . . .
C45B C 0.4115(3) 0.5241(3) 0.04590(17) 0.0470(13) Uani 1 1 d . . .
H45B H 0.4397 0.5422 0.0684 0.056 Uiso 1 1 calc R . .
C46B C 0.4346(4) 0.6186(3) -0.0118(2) 0.0694(19) Uani 1 1 d . . .
C47B C 0.4780(4) 0.6052(4) -0.0515(3) 0.084(2) Uani 1 1 d . . .
H47D H 0.5193 0.5726 -0.0461 0.126 Uiso 1 1 calc R . .
H47E H 0.4993 0.6483 -0.0618 0.126 Uiso 1 1 calc R . .
H47F H 0.4434 0.5859 -0.0722 0.126 Uiso 1 1 calc R . .
C48B C 0.3647(5) 0.6654(3) -0.0205(3) 0.091(2) Uani 1 1 d . . .
H48D H 0.3320 0.6436 -0.0412 0.136 Uiso 1 1 calc R . .
H48E H 0.3823 0.7098 -0.0310 0.136 Uiso 1 1 calc R . .
H48F H 0.3360 0.6723 0.0050 0.136 Uiso 1 1 calc R . .
C49B C 0.4859(6) 0.6521(4) 0.0222(4) 0.154(5) Uani 1 1 d . . .
H49D H 0.4537 0.6703 0.0444 0.231 Uiso 1 1 calc R . .
H49E H 0.5155 0.6896 0.0100 0.231 Uiso 1 1 calc R . .
H49F H 0.5205 0.6175 0.0335 0.231 Uiso 1 1 calc R . .
B50 B 0.2504(5) 0.6143(4) 0.1094(2) 0.0639(19) Uani 1 1 d . . .
F51 F 0.2814(3) 0.57430(19) 0.13981(12) 0.0876(13) Uani 1 1 d . . .
F52 F 0.2258(3) 0.5723(2) 0.07724(13) 0.0973(14) Uani 1 1 d . . .
F53 F 0.3036(3) 0.6602(2) 0.09458(12) 0.0878(12) Uani 1 1 d . . .
F54 F 0.1876(3) 0.6497(3) 0.12482(17) 0.1129(16) Uani 1 1 d . . .
B55 B 0.4176(3) 0.2405(3) 0.24739(19) 0.0430(13) Uani 1 1 d . . .
F56 F 0.45494(18) 0.30067(14) 0.26074(11) 0.0610(9) Uani 1 1 d . . .
F57 F 0.3605(2) 0.2571(2) 0.22013(11) 0.0793(11) Uani 1 1 d . . .
F58 F 0.47226(19) 0.19833(16) 0.22793(13) 0.0695(10) Uani 1 1 d . . .
F59 F 0.3872(2) 0.20669(17) 0.28102(11) 0.0685(9) Uani 1 1 d . . .
B60 B 0.5142(4) 0.2912(4) 0.0711(2) 0.0575(17) Uani 1 1 d . . .
F61 F 0.4436(2) 0.2702(3) 0.05882(11) 0.0810(12) Uani 1 1 d . . .
F62 F 0.5231(2) 0.2805(3) 0.11224(11) 0.0912(14) Uani 1 1 d . . .
F63 F 0.5195(4) 0.3623(3) 0.0625(2) 0.148(2) Uani 1 1 d . . .
F64 F 0.5699(2) 0.2567(2) 0.04820(11) 0.0843(13) Uani 1 1 d . . .
B65 B 0.1711(3) 0.4966(4) 0.3701(2) 0.0583(18) Uani 1 1 d D . .
F66A F 0.2220(8) 0.5310(8) 0.3472(5) 0.185(8) Uiso 0.59 1 d PD D 1
F67A F 0.1054(6) 0.5302(6) 0.3811(4) 0.143(4) Uiso 0.59 1 d PD D 1
F68A F 0.2060(4) 0.4744(4) 0.4058(2) 0.071(2) Uiso 0.59 1 d PD D 1
F69A F 0.1436(5) 0.4390(5) 0.3468(3) 0.111(3) Uiso 0.59 1 d PD D 1
F66B F 0.2273(4) 0.5147(5) 0.3416(3) 0.050(2) Uiso 0.41 1 d PD D 2
F67B F 0.1506(8) 0.5591(6) 0.3913(4) 0.117(4) Uiso 0.41 1 d PD D 2
F68B F 0.2005(8) 0.4512(7) 0.3983(4) 0.102(5) Uiso 0.41 1 d PD D 2
F69B F 0.1054(8) 0.4772(9) 0.3522(5) 0.152(6) Uiso 0.41 1 d PD D 2
O70 O 0.0204(3) 0.3940(4) 0.3016(2) 0.0743(19) Uani 0.70 1 d P . .
H70 H 0.0433 0.4311 0.2974 0.089 Uiso 0.70 1 calc PR . .
C71 C -0.0452(5) 0.4065(5) 0.3241(3) 0.071(3) Uani 0.70 1 d P . .
H71A H -0.0316 0.4265 0.3512 0.085 Uiso 0.70 1 calc PR . .
H71B H -0.0722 0.3627 0.3291 0.085 Uiso 0.70 1 calc PR . .
C72 C -0.0970(4) 0.4551(4) 0.3012(3) 0.059(2) Uani 0.70 1 d P . .
F73 F -0.1177(3) 0.4304(3) 0.2646(2) 0.0891(18) Uani 0.70 1 d P . .
F74 F -0.1616(3) 0.4639(3) 0.3241(2) 0.098(2) Uani 0.70 1 d P . .
F75 F -0.0677(4) 0.5158(3) 0.2948(2) 0.106(2) Uani 0.70 1 d P . .
O76 O 0.2029(6) 0.7914(6) 0.1406(3) 0.091(3) Uiso 0.50 1 d P . .
H76 H 0.1816 0.7590 0.1280 0.109 Uiso 0.50 1 calc PR . .
C77 C 0.2554(8) 0.8204(7) 0.1159(4) 0.074(4) Uiso 0.50 1 d P . .
H77A H 0.2941 0.7854 0.1089 0.089 Uiso 0.50 1 calc PR . .
H77B H 0.2813 0.8572 0.1315 0.089 Uiso 0.50 1 calc PR . .
C78 C 0.2257(9) 0.8503(9) 0.0764(5) 0.088(4) Uiso 0.50 1 d P . .
F79 F 0.1757(6) 0.9032(6) 0.0874(3) 0.111(3) Uiso 0.50 1 d P . .
F80 F 0.2831(6) 0.8836(6) 0.0529(3) 0.110(3) Uiso 0.50 1 d P . .
F81 F 0.1861(7) 0.8061(7) 0.0554(4) 0.136(4) Uiso 0.50 1 d P . .
C82A C 0.0992(12) 0.2624(9) 0.3687(7) 0.087(6) Uiso 0.40 1 d PD E 1
H82A H 0.1488 0.2849 0.3711 0.131 Uiso 0.40 1 calc PR E 1
H82B H 0.0758 0.2590 0.3961 0.131 Uiso 0.40 1 calc PR E 1
H82C H 0.0663 0.2894 0.3505 0.131 Uiso 0.40 1 calc PR E 1
C83A C 0.1103(10) 0.1855(9) 0.3495(5) 0.080(5) Uiso 0.40 1 d PD E 1
H83A H 0.1424 0.1573 0.3685 0.096 Uiso 0.40 1 calc PR E 1
C84A C 0.0299(11) 0.1590(11) 0.3498(8) 0.097(7) Uiso 0.40 1 d PD E 1
H84A H 0.0290 0.1122 0.3387 0.146 Uiso 0.40 1 calc PR E 1
H84B H -0.0022 0.1887 0.3328 0.146 Uiso 0.40 1 calc PR E 1
H84C H 0.0106 0.1587 0.3782 0.146 Uiso 0.40 1 calc PR E 1
O85A O 0.1484(5) 0.1981(5) 0.3148(3) 0.047(2) Uiso 0.40 1 d PD E 1
C86A C 0.1478(7) 0.1501(6) 0.2804(4) 0.031(3) Uiso 0.40 1 d PD E 1
H86A H 0.0963 0.1285 0.2792 0.037 Uiso 0.40 1 calc PR E 1
C87A C 0.1585(9) 0.1900(8) 0.2417(5) 0.038(4) Uiso 0.40 1 d PD E 1
H87A H 0.1180 0.2243 0.2393 0.056 Uiso 0.40 1 calc PR E 1
H87B H 0.1566 0.1590 0.2180 0.056 Uiso 0.40 1 calc PR E 1
H87C H 0.2079 0.2132 0.2424 0.056 Uiso 0.40 1 calc PR E 1
C88A C 0.2057(11) 0.0931(9) 0.2850(7) 0.073(6) Uiso 0.40 1 d PD E 1
H88A H 0.1960 0.0680 0.3107 0.109 Uiso 0.40 1 calc PR E 1
H88B H 0.2570 0.1128 0.2858 0.109 Uiso 0.40 1 calc PR E 1
H88C H 0.2016 0.0616 0.2615 0.109 Uiso 0.40 1 calc PR E 1
C82B C 0.1278(18) 0.237(2) 0.3795(8) 0.132(13) Uiso 0.30 1 d PD F 2
H82D H 0.1794 0.2540 0.3749 0.197 Uiso 0.30 1 calc PR F 2
H82E H 0.1298 0.1963 0.3976 0.197 Uiso 0.30 1 calc PR F 2
H82F H 0.0968 0.2723 0.3925 0.197 Uiso 0.30 1 calc PR F 2
C83B C 0.0905(7) 0.2155(7) 0.3359(4) 0.032(3) Uiso 0.30 1 d PD F 2
H83B H 0.0866 0.2561 0.3172 0.039 Uiso 0.30 1 calc PR F 2
C84B C 0.0160(10) 0.1889(13) 0.3459(7) 0.066(6) Uiso 0.30 1 d PD F 2
H84D H -0.0105 0.1765 0.3204 0.099 Uiso 0.30 1 calc PR F 2
H84E H -0.0132 0.2239 0.3606 0.099 Uiso 0.30 1 calc PR F 2
H84F H 0.0213 0.1482 0.3634 0.099 Uiso 0.30 1 calc PR F 2
O85B O 0.1592(5) 0.1782(5) 0.3284(3) 0.024(2) Uiso 0.30 1 d PD F 2
C86B C 0.1575(10) 0.1413(8) 0.2904(5) 0.034(5) Uiso 0.30 1 d PD F 2
H86B H 0.1102 0.1130 0.2886 0.041 Uiso 0.30 1 calc PR F 2
C87B C 0.1652(14) 0.1858(11) 0.2525(7) 0.053(7) Uiso 0.30 1 d PD F 2
H87D H 0.1198 0.2146 0.2496 0.080 Uiso 0.30 1 calc PR F 2
H87E H 0.1704 0.1567 0.2280 0.080 Uiso 0.30 1 calc PR F 2
H87F H 0.2102 0.2150 0.2552 0.080 Uiso 0.30 1 calc PR F 2
C88B C 0.2273(11) 0.0951(10) 0.2920(7) 0.050(6) Uiso 0.30 1 d PD F 2
H88D H 0.2243 0.0654 0.3163 0.075 Uiso 0.30 1 calc PR F 2
H88E H 0.2733 0.1234 0.2936 0.075 Uiso 0.30 1 calc PR F 2
H88F H 0.2293 0.0669 0.2670 0.075 Uiso 0.30 1 calc PR F 2
O89 O 0.2803(9) 0.1725(8) 0.3823(5) 0.059(4) Uiso 0.25 1 d PD . .
H89 H 0.2952 0.1405 0.3670 0.071 Uiso 0.25 1 calc PR . .
C90 C 0.2650(15) 0.1466(8) 0.4222(6) 0.092(9) Uiso 0.25 1 d PD . .
H90A H 0.2097 0.1484 0.4277 0.110 Uiso 0.25 1 calc PR . .
H90B H 0.2913 0.1748 0.4432 0.110 Uiso 0.25 1 calc PR . .
C91 C 0.2938(10) 0.0704(8) 0.4245(5) 0.062(6) Uiso 0.25 1 d PD . .
F92 F 0.2647(7) 0.0343(6) 0.3944(4) 0.062(3) Uiso 0.25 1 d PD . .
F93 F 0.2710(8) 0.0472(7) 0.4608(4) 0.074(4) Uiso 0.25 1 d PD . .
F94 F 0.3661(8) 0.0739(10) 0.4201(6) 0.124(7) Uiso 0.25 1 d PD . .

loop_
_atom_site_aniso_label
_atom_site_aniso_U_11
_atom_site_aniso_U_22
_atom_site_aniso_U_33
_atom_site_aniso_U_23
_atom_site_aniso_U_13
_atom_site_aniso_U_12
Fe1A 0.0251(3) 0.0259(3) 0.0324(3) -0.0016(3) -0.0021(3) 0.0011(2)
N2A 0.032(2) 0.032(2) 0.033(2) -0.0023(16) -0.0080(16) -0.0014(16)
C3A 0.034(2) 0.038(2) 0.036(3) -0.003(2) -0.003(2) -0.005(2)
C4A 0.052(3) 0.051(3) 0.042(3) 0.008(2) 0.005(2) -0.002(3)
C5A 0.074(4) 0.045(3) 0.050(3) 0.013(3) -0.004(3) -0.014(3)
C6A 0.058(3) 0.030(2) 0.055(3) 0.006(2) -0.011(3) 0.000(2)
C7A 0.035(2) 0.032(2) 0.044(3) -0.005(2) -0.010(2) 0.004(2)
C8A 0.033(2) 0.035(2) 0.029(2) -0.008(2) 0.0005(19) -0.004(2)
N9A 0.0314(18) 0.0307(19) 0.035(2) -0.0046(17) -0.0039(16) -0.0030(16)
N10A 0.0306(19) 0.0228(18) 0.046(2) -0.0069(16) 0.0040(17) -0.0024(15)
C11A 0.035(3) 0.035(3) 0.061(3) -0.001(2) 0.012(2) 0.003(2)
C12A 0.042(3) 0.043(3) 0.064(4) -0.006(2) 0.015(3) -0.008(2)
C17A 0.040(3) 0.027(2) 0.040(3) -0.001(2) -0.013(2) -0.0014(19)
N18A 0.032(2) 0.041(2) 0.042(2) -0.0068(18) -0.0047(17) 0.0067(16)
N19A 0.036(2) 0.043(2) 0.046(2) -0.0028(19) 0.0039(18) 0.0056(17)
C20A 0.037(3) 0.033(2) 0.059(3) -0.007(2) -0.011(2) 0.011(2)
C21A 0.039(3) 0.032(2) 0.054(3) -0.001(2) -0.017(2) 0.008(2)
C22A 0.043(3) 0.046(3) 0.082(4) -0.007(3) -0.004(3) 0.015(2)
C23A 0.034(3) 0.077(4) 0.121(6) -0.025(4) 0.007(3) 0.000(3)
C24A 0.046(3) 0.085(5) 0.094(5) -0.034(4) 0.000(3) 0.018(3)
C25A 0.061(4) 0.079(4) 0.121(6) 0.006(5) -0.004(4) 0.042(3)
N26A 0.0302(19) 0.0289(19) 0.037(2) -0.0060(16) -0.0004(16) -0.0004(15)
C27A 0.042(3) 0.034(2) 0.040(3) -0.004(2) 0.006(2) -0.006(2)
C28A 0.060(3) 0.039(3) 0.056(3) 0.004(3) -0.003(3) -0.017(3)
C29A 0.087(4) 0.044(3) 0.050(3) 0.012(3) -0.001(3) -0.018(3)
C30A 0.065(3) 0.037(3) 0.042(3) 0.010(2) -0.004(3) -0.010(3)
C31A 0.040(2) 0.029(2) 0.028(2) -0.0039(18) 0.001(2) 0.0014(19)
C32A 0.033(2) 0.037(2) 0.044(3) -0.002(2) -0.006(3) -0.0016(19)
N33A 0.0319(19) 0.039(2) 0.037(2) -0.0011(17) -0.0019(17) -0.0031(16)
N34A 0.038(2) 0.045(2) 0.046(2) -0.002(2) -0.0097(18) -0.0026(19)
C35A 0.038(3) 0.048(3) 0.053(3) -0.009(3) -0.006(2) -0.001(2)
C36A 0.041(3) 0.046(3) 0.056(3) -0.005(2) -0.002(2) -0.017(2)
C41A 0.032(2) 0.028(2) 0.026(2) -0.0042(18) -0.0003(17) 0.0039(18)
N42A 0.0260(17) 0.0297(19) 0.0277(19) -0.0043(15) -0.0021(15) -0.0009(15)
N43A 0.0265(18) 0.0280(18) 0.033(2) -0.0013(15) 0.0008(16) 0.0014(15)
C44A 0.028(2) 0.041(2) 0.028(2) -0.0036(19) 0.0000(18) 0.0115(19)
C45A 0.037(2) 0.029(2) 0.025(2) -0.0021(18) -0.0037(18) 0.0122(19)
C46A 0.028(2) 0.048(3) 0.045(3) -0.002(2) -0.001(2) 0.001(2)
C47A 0.033(3) 0.079(4) 0.062(4) -0.003(3) -0.005(3) -0.010(3)
C48A 0.053(3) 0.050(3) 0.052(3) -0.007(2) -0.008(3) -0.009(3)
C49A 0.040(3) 0.071(4) 0.056(3) 0.000(3) -0.021(3) 0.014(3)
Fe1B 0.0239(3) 0.0234(3) 0.0258(3) -0.0008(2) -0.0034(3) -0.0020(2)
N2B 0.0218(17) 0.0274(18) 0.0305(19) -0.0038(15) -0.0032(14) 0.0008(14)
C3B 0.024(2) 0.026(2) 0.027(2) -0.0055(17) -0.0014(17) -0.0014(16)
C4B 0.038(2) 0.035(2) 0.031(2) -0.0060(19) -0.006(2) 0.001(2)
C5B 0.036(2) 0.043(3) 0.032(2) -0.007(2) -0.010(2) 0.005(2)
C6B 0.031(2) 0.034(2) 0.036(2) 0.0015(19) -0.009(2) 0.0024(19)
C7B 0.024(2) 0.029(2) 0.028(2) -0.0012(17) 0.0000(17) -0.0007(16)
C8B 0.024(2) 0.028(2) 0.031(2) -0.0018(18) -0.0025(18) 0.0003(17)
N9B 0.0217(16) 0.0278(18) 0.0305(19) 0.0025(15) 0.0012(15) 0.0013(14)
N10B 0.0211(17) 0.043(2) 0.030(2) 0.0054(16) -0.0047(15) 0.0031(15)
C11B 0.028(2) 0.035(2) 0.031(2) -0.0018(19) 0.0052(19) -0.0001(18)
C12B 0.030(2) 0.034(2) 0.034(3) -0.0026(19) -0.004(2) 0.0047(19)
C13B 0.044(3) 0.040(3) 0.048(3) 0.002(2) -0.005(2) 0.012(2)
C14B 0.038(3) 0.072(4) 0.090(5) -0.014(4) -0.017(3) 0.029(3)
C15B 0.117(6) 0.059(4) 0.057(4) 0.022(3) 0.015(4) 0.041(4)
C16B 0.060(3) 0.044(3) 0.067(4) -0.012(3) -0.006(3) 0.026(3)
C17B 0.030(2) 0.026(2) 0.030(2) -0.0003(17) 0.0000(19) -0.0016(18)
N18B 0.0319(18) 0.0233(17) 0.0275(19) -0.0023(15) -0.0007(16) -0.0034(14)
N19B 0.040(2) 0.0269(18) 0.035(2) -0.0073(16) -0.0060(16) 0.0044(17)
C20B 0.042(3) 0.027(2) 0.041(3) 0.001(2) 0.002(2) 0.0061(19)
C21B 0.038(2) 0.030(2) 0.040(3) 0.002(2) -0.005(2) 0.008(2)
C22B 0.060(3) 0.035(3) 0.056(3) -0.011(3) -0.008(3) 0.013(2)
C23B 0.098(5) 0.059(4) 0.069(4) -0.024(3) 0.005(4) 0.033(4)
C24B 0.088(5) 0.030(3) 0.146(7) -0.008(4) -0.009(5) 0.009(3)
C25B 0.082(4) 0.056(4) 0.102(5) -0.034(4) -0.032(4) 0.041(4)
N26B 0.0274(18) 0.0278(18) 0.0314(19) 0.0000(16) -0.0022(15) -0.0008(15)
C27B 0.031(2) 0.034(2) 0.032(2) 0.0044(19) 0.0029(19) 0.0038(18)
C28B 0.042(3) 0.046(3) 0.025(2) 0.004(2) -0.004(2) 0.007(2)
C29B 0.050(3) 0.052(3) 0.027(2) -0.001(2) -0.009(2) 0.007(2)
C30B 0.040(3) 0.042(3) 0.044(3) -0.012(2) -0.014(2) 0.000(2)
C31B 0.040(2) 0.025(2) 0.035(3) -0.0073(19) -0.007(2) 0.0031(19)
C32B 0.029(2) 0.032(2) 0.036(2) 0.0082(19) -0.0035(19) 0.0071(18)
N33B 0.0241(17) 0.0286(18) 0.037(2) 0.0020(16) -0.0020(16) -0.0017(15)
N34B 0.031(2) 0.035(2) 0.048(2) 0.0059(18) -0.0059(18) -0.0075(16)
C35B 0.028(2) 0.040(3) 0.076(4) 0.026(3) -0.006(3) -0.004(2)
C36B 0.030(2) 0.047(3) 0.056(3) 0.026(3) -0.004(2) -0.004(2)
C41B 0.031(2) 0.026(2) 0.041(3) -0.0059(18) -0.010(2) -0.0044(18)
N42B 0.0316(18) 0.0237(17) 0.037(2) 0.0058(16) -0.0060(17) -0.0058(14)
N43B 0.048(2) 0.036(2) 0.040(2) 0.0048(17) -0.0090(19) -0.0090(18)
C44B 0.048(3) 0.032(2) 0.061(4) 0.004(2) -0.004(3) -0.014(2)
C45B 0.052(3) 0.034(3) 0.055(3) -0.004(2) -0.014(3) -0.015(2)
C46B 0.081(4) 0.038(3) 0.089(5) 0.019(3) -0.018(4) -0.025(3)
C47B 0.066(4) 0.057(4) 0.129(7) 0.023(4) 0.032(4) -0.019(3)
C48B 0.109(6) 0.042(3) 0.121(6) 0.034(4) 0.018(5) 0.004(4)
C49B 0.184(10) 0.067(5) 0.210(11) 0.048(6) -0.105(9) -0.090(6)
B50 0.076(5) 0.058(4) 0.058(4) -0.009(3) -0.030(4) -0.007(4)
F51 0.121(3) 0.066(2) 0.075(3) 0.013(2) -0.045(2) -0.037(2)
F52 0.102(3) 0.115(3) 0.075(3) -0.044(3) -0.035(2) -0.004(3)
F53 0.117(3) 0.074(2) 0.072(3) 0.017(2) -0.017(2) -0.021(2)
F54 0.110(4) 0.105(4) 0.123(4) -0.026(3) 0.002(3) 0.012(3)
B55 0.052(3) 0.035(3) 0.042(3) 0.008(3) -0.003(3) 0.001(2)
F56 0.0611(19) 0.0360(15) 0.086(2) -0.0122(15) 0.0228(17) -0.0071(14)
F57 0.084(3) 0.090(3) 0.063(2) 0.013(2) -0.020(2) 0.023(2)
F58 0.0569(19) 0.0470(18) 0.105(3) -0.0294(18) 0.0051(19) -0.0002(15)
F59 0.080(2) 0.058(2) 0.067(2) 0.0190(17) 0.0001(19) -0.0151(18)
B60 0.045(4) 0.067(4) 0.061(4) 0.007(3) 0.000(3) 0.014(3)
F61 0.058(2) 0.135(4) 0.050(2) -0.020(2) -0.0174(17) 0.011(2)
F62 0.062(2) 0.157(4) 0.054(2) -0.031(2) -0.0142(18) 0.043(3)
F63 0.160(5) 0.098(4) 0.187(6) 0.002(4) 0.076(5) 0.018(4)
F64 0.071(2) 0.133(4) 0.050(2) 0.002(2) 0.0097(18) 0.054(2)
B65 0.039(3) 0.072(5) 0.064(4) 0.005(4) -0.001(3) -0.004(3)
O70 0.042(3) 0.093(5) 0.087(5) -0.021(4) -0.005(3) 0.015(3)
C71 0.040(4) 0.086(7) 0.087(7) -0.014(6) -0.005(5) -0.002(4)
C72 0.035(4) 0.055(5) 0.087(7) -0.031(5) -0.004(4) 0.003(4)
F73 0.072(3) 0.093(4) 0.103(4) -0.033(3) -0.040(3) 0.002(3)
F74 0.052(3) 0.096(4) 0.145(6) -0.014(4) 0.015(3) 0.023(3)
F75 0.113(5) 0.057(3) 0.148(6) -0.010(4) -0.020(5) -0.022(4)

loop_
_atom_type_symbol
_atom_type_description
_atom_type_scat_dispersion_real
_atom_type_scat_dispersion_imag
_atom_type_scat_source
Fe Fe 0.3463 0.8444 'International Tables Vol C Tables 4.2.6.8 and 6.1.1.4'
C C 0.0033 0.0016 'International Tables Vol C Tables 4.2.6.8 and 6.1.1.4'
H H 0.0000 0.0000 'International Tables Vol C Tables 4.2.6.8 and 6.1.1.4'
N N 0.0061 0.0033 'International Tables Vol C Tables 4.2.6.8 and 6.1.1.4'
B B 0.0013 0.0007 'International Tables Vol C Tables 4.2.6.8 and 6.1.1.4'
F F 0.0171 0.0103 'International Tables Vol C Tables 4.2.6.8 and 6.1.1.4'
O O 0.0106 0.0060 'International Tables Vol C Tables 4.2.6.8 and 6.1.1.4'

loop_
_geom_angle_atom_site_label_1
_geom_angle_atom_site_label_2
_geom_angle_atom_site_label_3
_geom_angle
N2A Fe1A N26A 170.27(13)
N2A Fe1A N33A 110.24(14)
N26A Fe1A N33A 74.91(14)
N2A Fe1A N18A 74.39(15)
N26A Fe1A N18A 114.55(14)
N33A Fe1A N18A 88.13(14)
N2A Fe1A N9A 73.91(14)
N26A Fe1A N9A 97.11(14)
N33A Fe1A N9A 102.32(13)
N18A Fe1A N9A 148.29(15)
N2A Fe1A N42A 101.20(13)
N26A Fe1A N42A 73.72(13)
N33A Fe1A N42A 148.51(14)
N18A Fe1A N42A 102.38(13)
N9A Fe1A N42A 84.29(13)
C3A N2A C7A 120.1(4)
C3A N2A Fe1A 120.2(3)
C7A N2A Fe1A 119.7(3)
N2A C3A C4A 121.2(4)
N2A C3A C8A 112.3(4)
C4A C3A C8A 126.5(4)
C5A C4A C3A 118.8(5)
C5A C4A H4A 120.6
C3A C4A H4A 120.6
C4A C5A C6A 119.6(5)
C4A C5A H5A 120.2
C6A C5A H5A 120.2
C7A C6A C5A 118.6(5)
C7A C6A H6A 120.7
C5A C6A H6A 120.7
N2A C7A C6A 121.8(5)
N2A C7A C17A 112.7(4)
C6A C7A C17A 125.5(4)
N9A C8A C12A 110.5(4)
N9A C8A C3A 116.8(4)
C12A C8A C3A 132.5(4)
C8A N9A N10A 105.3(3)
C8A N9A Fe1A 113.7(3)
N10A N9A Fe1A 134.5(3)
C11A N10A N9A 112.5(4)
C11A N10A H10A 123.8
N9A N10A H10A 123.8
N10A C11A C12A 106.1(4)
N10A C11A C13C 125.4(5)
C12A C11A C13C 128.4(5)
N10A C11A C13A 117.4(5)
C12A C11A C13A 134.4(6)
C11A C12A C8A 105.5(4)
C11A C12A H12A 127.3
C8A C12A H12A 127.3
C16A C13A C14A 111.5(11)
C16A C13A C15A 109.9(9)
C14A C13A C15A 109.2(11)
C16A C13A C11A 114.9(9)
C14A C13A C11A 105.2(10)
C15A C13A C11A 105.9(8)
C13A C14A H14A 109.5
C13A C14A H14B 109.5
H14A C14A H14B 109.5
C13A C14A H14C 109.5
H14A C14A H14C 109.5
H14B C14A H14C 109.5
C13A C15A H15A 109.5
C13A C15A H15B 109.5
H15A C15A H15B 109.5
C13A C15A H15C 109.5
H15A C15A H15C 109.5
H15B C15A H15C 109.5
C13A C16A H16A 109.5
C13A C16A H16B 109.5
H16A C16A H16B 109.5
C13A C16A H16C 109.5
H16A C16A H16C 109.5
H16B C16A H16C 109.5
C11A C13C C14C 111.6(8)
C11A C13C C15C 112.9(8)
C14C C13C C15C 112.5(9)
C11A C13C C16C 103.6(7)
C14C C13C C16C 107.3(9)
C15C C13C C16C 108.4(8)
C13C C14C H14G 109.5
C13C C14C H14H 109.5
H14G C14C H14H 109.5
C13C C14C H14I 109.5
H14G C14C H14I 109.5
H14H C14C H14I 109.5
C13C C15C H15G 109.5
C13C C15C H15H 109.5
H15G C15C H15H 109.5
C13C C15C H15I 109.5
H15G C15C H15I 109.5
H15H C15C H15I 109.5
C13C C16C H16G 109.5
C13C C16C H16H 109.5
H16G C16C H16H 109.5
C13C C16C H16I 109.5
H16G C16C H16I 109.5
H16H C16C H16I 109.5
N18A C17A C21A 110.6(4)
N18A C17A C7A 116.1(4)
C21A C17A C7A 133.1(4)
C17A N18A N19A 104.6(4)
C17A N18A Fe1A 114.8(3)
N19A N18A Fe1A 136.0(3)
C20A N19A N18A 112.4(4)
C20A N19A H19A 123.8
N18A N19A H19A 123.8
N19A C20A C21A 106.0(4)
N19A C20A C22A 122.1(5)
C21A C20A C22A 131.9(5)
C20A C21A C17A 106.4(4)
C20A C21A H21A 126.8
C17A C21A H21A 126.8
C20A C22A C24A 109.6(5)
C20A C22A C23A 108.9(4)
C24A C22A C23A 110.2(6)
C20A C22A C25A 108.6(5)
C24A C22A C25A 109.2(5)
C23A C22A C25A 110.3(5)
C22A C23A H23A 109.5
C22A C23A H23B 109.5
H23A C23A H23B 109.5
C22A C23A H23C 109.5
H23A C23A H23C 109.5
H23B C23A H23C 109.5
C22A C24A H24A 109.5
C22A C24A H24B 109.5
H24A C24A H24B 109.5
C22A C24A H24C 109.5
H24A C24A H24C 109.5
H24B C24A H24C 109.5
C22A C25A H25A 109.5
C22A C25A H25B 109.5
H25A C25A H25B 109.5
C22A C25A H25C 109.5
H25A C25A H25C 109.5
H25B C25A H25C 109.5
C31A N26A C27A 120.7(4)
C31A N26A Fe1A 120.3(3)
C27A N26A Fe1A 119.0(3)
N26A C27A C28A 120.7(5)
N26A C27A C32A 112.9(4)
C28A C27A C32A 126.4(4)
C29A C28A C27A 118.5(5)
C29A C28A H28A 120.8
C27A C28A H28A 120.8
C28A C29A C30A 121.1(5)
C28A C29A H29A 119.5
C30A C29A H29A 119.5
C29A C30A C31A 117.7(5)
C29A C30A H30A 121.2
C31A C30A H30A 121.2
N26A C31A C30A 121.4(4)
N26A C31A C41A 112.9(4)
C30A C31A C41A 125.7(4)
N33A C32A C36A 109.4(4)
N33A C32A C27A 117.7(4)
C36A C32A C27A 132.9(4)
C32A N33A N34A 105.7(4)
C32A N33A Fe1A 115.0(3)
N34A N33A Fe1A 138.0(3)
C35A N34A N33A 112.6(4)
C35A N34A H34A 123.7
N33A N34A H34A 123.7
N34A C35A C36A 106.4(4)
N34A C35A C37C 128.2(7)
C36A C35A C37C 125.3(7)
N34A C35A C37A 118.9(6)
C36A C35A C37A 134.5(6)
C35A C36A C32A 105.9(4)
C35A C36A H36A 127.1
C32A C36A H36A 127.1
C38A C37A C40A 112.8(10)
C38A C37A C39A 112.8(10)
C40A C37A C39A 108.4(9)
C38A C37A C35A 109.8(9)
C40A C37A C35A 109.1(9)
C39A C37A C35A 103.5(9)
C37A C38A H38A 109.5
C37A C38A H38B 109.5
H38A C38A H38B 109.5
C37A C38A H38C 109.5
H38A C38A H38C 109.5
H38B C38A H38C 109.5
C37A C39A H39A 109.5
C37A C39A H39B 109.5
H39A C39A H39B 109.5
C37A C39A H39C 109.5
H39A C39A H39C 109.5
H39B C39A H39C 109.5
C37A C40A H40A 109.5
C37A C40A H40B 109.5
H40A C40A H40B 109.5
C37A C40A H40C 109.5
H40A C40A H40C 109.5
H40B C40A H40C 109.5
C39C C37C C35A 114.0(10)
C39C C37C C40C 112.4(11)
C35A C37C C40C 107.7(10)
C39C C37C C38C 107.2(10)
C35A C37C C38C 106.8(10)
C40C C37C C38C 108.5(11)
C37C C38C H38G 109.5
C37C C38C H38H 109.5
H38G C38C H38H 109.5
C37C C38C H38I 109.5
H38G C38C H38I 109.5
H38H C38C H38I 109.5
C37C C39C H39G 109.5
C37C C39C H39H 109.5
H39G C39C H39H 109.5
C37C C39C H39I 109.5
H39G C39C H39I 109.5
H39H C39C H39I 109.5
C37C C40C H40G 109.5
C37C C40C H40H 109.5
H40G C40C H40H 109.5
C37C C40C H40I 109.5
H40G C40C H40I 109.5
H40H C40C H40I 109.5
N42A C41A C45A 110.3(4)
N42A C41A C31A 117.3(4)
C45A C41A C31A 132.4(4)
C41A N42A N43A 105.8(3)
C41A N42A Fe1A 114.2(3)
N43A N42A Fe1A 137.8(3)
N42A N43A C44A 112.3(3)
N42A N43A H43A 123.8
C44A N43A H43A 123.8
N43A C44A C45A 105.9(4)
N43A C44A C46A 122.0(4)
C45A C44A C46A 132.0(4)
C44A C45A C41A 105.6(4)
C44A C45A H45A 127.2
C41A C45A H45A 127.2
C44A C46A C47A 108.9(4)
C44A C46A C48A 108.6(4)
C47A C46A C48A 110.6(4)
C44A C46A C49A 108.1(4)
C47A C46A C49A 110.3(4)
C48A C46A C49A 110.3(4)
C46A C47A H47A 109.5
C46A C47A H47B 109.5
H47A C47A H47B 109.5
C46A C47A H47C 109.5
H47A C47A H47C 109.5
H47B C47A H47C 109.5
C46A C48A H48A 109.5
C46A C48A H48B 109.5
H48A C48A H48B 109.5
C46A C48A H48C 109.5
H48A C48A H48C 109.5
H48B C48A H48C 109.5
C46A C49A H49A 109.5
C46A C49A H49B 109.5
H49A C49A H49B 109.5
C46A C49A H49C 109.5
H49A C49A H49C 109.5
H49B C49A H49C 109.5
N26B Fe1B N2B 171.85(13)
N26B Fe1B N42B 73.96(13)
N2B Fe1B N42B 113.88(13)
N26B Fe1B N9B 102.36(13)
N2B Fe1B N9B 74.02(12)
N42B Fe1B N9B 104.55(13)
N26B Fe1B N33B 73.15(13)
N2B Fe1B N33B 99.04(13)
N42B Fe1B N33B 147.08(13)
N9B Fe1B N33B 83.97(13)
N26B Fe1B N18B 110.71(13)
N2B Fe1B N18B 73.16(13)
N42B Fe1B N18B 85.22(13)
N9B Fe1B N18B 146.93(13)
N33B Fe1B N18B 105.05(12)
C7B N2B C3B 119.1(4)
C7B N2B Fe1B 121.2(3)
C3B N2B Fe1B 119.7(3)
N2B C3B C4B 122.0(4)
N2B C3B C8B 113.4(3)
C4B C3B C8B 124.6(4)
C3B C4B C5B 118.6(4)
C3B C4B H4B 120.7
C5B C4B H4B 120.7
C4B C5B C6B 119.4(4)
C4B C5B H5B 120.3
C6B C5B H5B 120.3
C7B C6B C5B 117.8(4)
C7B C6B H6B 121.1
C5B C6B H6B 121.1
N2B C7B C6B 123.0(4)
N2B C7B C17B 113.4(4)
C6B C7B C17B 123.6(4)
N9B C8B C12B 110.4(4)
N9B C8B C3B 118.0(3)
C12B C8B C3B 131.6(4)
C8B N9B N10B 105.3(3)
C8B N9B Fe1B 114.0(3)
N10B N9B Fe1B 138.4(3)
N9B N10B C11B 112.2(3)
N9B N10B H10B 123.9
C11B N10B H10B 123.9
N10B C11B C12B 106.3(4)
N10B C11B C13B 123.0(4)
C12B C11B C13B 130.7(4)
C11B C12B C8B 105.7(4)
C11B C12B H12B 127.1
C8B C12B H12B 127.1
C11B C13B C16B 109.0(4)
C11B C13B C15B 108.5(4)
C16B C13B C15B 108.6(5)
C11B C13B C14B 109.2(4)
C16B C13B C14B 108.5(5)
C15B C13B C14B 113.0(5)
C13B C14B H14D 109.5
C13B C14B H14E 109.5
H14D C14B H14E 109.5
C13B C14B H14F 109.5
H14D C14B H14F 109.5
H14E C14B H14F 109.5
C13B C15B H15D 109.5
C13B C15B H15E 109.5
H15D C15B H15E 109.5
C13B C15B H15F 109.5
H15D C15B H15F 109.5
H15E C15B H15F 109.5
C13B C16B H16D 109.5
C13B C16B H16E 109.5
H16D C16B H16E 109.5
C13B C16B H16F 109.5
H16D C16B H16F 109.5
H16E C16B H16F 109.5
N18B C17B C21B 110.8(4)
N18B C17B C7B 118.0(4)
C21B C17B C7B 131.1(4)
N19B N18B C17B 104.7(3)
N19B N18B Fe1B 140.8(3)
C17B N18B Fe1B 114.2(3)
N18B N19B C20B 113.2(4)
N18B N19B H19B 123.4
C20B N19B H19B 123.4
N19B C20B C21B 105.9(4)
N19B C20B C22B 123.9(4)
C21B C20B C22B 130.2(4)
C20B C21B C17B 105.4(4)
C20B C21B H21B 127.3
C17B C21B H21B 127.3
C23B C22B C20B 111.5(5)
C23B C22B C24B 110.4(6)
C20B C22B C24B 107.0(4)
C23B C22B C25B 109.9(5)
C20B C22B C25B 109.0(4)
C24B C22B C25B 109.0(5)
C22B C23B H23D 109.5
C22B C23B H23E 109.5
H23D C23B H23E 109.5
C22B C23B H23F 109.5
H23D C23B H23F 109.5
H23E C23B H23F 109.5
C22B C24B H24D 109.5
C22B C24B H24E 109.5
H24D C24B H24E 109.5
C22B C24B H24F 109.5
H24D C24B H24F 109.5
H24E C24B H24F 109.5
C22B C25B H25D 109.5
C22B C25B H25E 109.5
H25D C25B H25E 109.5
C22B C25B H25F 109.5
H25D C25B H25F 109.5
H25E C25B H25F 109.5
C31B N26B C27B 119.5(4)
C31B N26B Fe1B 119.7(3)
C27B N26B Fe1B 120.8(3)
N26B C27B C28B 121.6(4)
N26B C27B C32B 113.4(4)
C28B C27B C32B 125.0(4)
C27B C28B C29B 118.8(4)
C27B C28B H28B 120.6
C29B C28B H28B 120.6
C30B C29B C28B 119.4(4)
C30B C29B H29B 120.3
C28B C29B H29B 120.3
C29B C30B C31B 119.6(4)
C29B C30B H30B 120.2
C31B C30B H30B 120.2
N26B C31B C30B 121.1(4)
N26B C31B C41B 112.4(4)
C30B C31B C41B 126.5(4)
N33B C32B C36B 109.8(4)
N33B C32B C27B 117.5(4)
C36B C32B C27B 132.7(4)
N34B N33B C32B 104.4(3)
N34B N33B Fe1B 139.7(3)
C32B N33B Fe1B 114.7(3)
N33B N34B C35B 113.0(4)
N33B N34B H34B 123.5
C35B N34B H34B 123.5
N34B C35B C36B 106.4(4)
N34B C35B C37B 129.0(5)
C36B C35B C37B 124.0(6)
N34B C35B C37D 116.1(5)
C36B C35B C37D 136.2(5)
C35B C36B C32B 106.3(4)
C35B C36B H36B 126.9
C32B C36B H36B 126.9
C35B C37B C38B 111.4(7)
C35B C37B C40B 113.6(8)
C38B C37B C40B 109.2(8)
C35B C37B C39B 103.8(8)
C38B C37B C39B 109.4(9)
C40B C37B C39B 109.2(8)
C37B C38B H38D 109.5
C37B C38B H38E 109.5
H38D C38B H38E 109.5
C37B C38B H38F 109.5
H38D C38B H38F 109.5
H38E C38B H38F 109.5
C37B C39B H39D 109.5
C37B C39B H39E 109.5
H39D C39B H39E 109.5
C37B C39B H39F 109.5
H39D C39B H39F 109.5
H39E C39B H39F 109.5
C37B C40B H40D 109.5
C37B C40B H40E 109.5
H40D C40B H40E 109.5
C37B C40B H40F 109.5
H40D C40B H40F 109.5
H40E C40B H40F 109.5
C39D C37D C40D 111.5(8)
C39D C37D C38D 111.3(8)
C40D C37D C38D 109.0(8)
C39D C37D C35B 113.3(8)
C40D C37D C35B 104.0(7)
C38D C37D C35B 107.4(7)
C37D C38D H38J 109.5
C37D C38D H38K 109.5
H38J C38D H38K 109.5
C37D C38D H38L 109.5
H38J C38D H38L 109.5
H38K C38D H38L 109.5
C37D C39D H39J 109.5
C37D C39D H39K 109.5
H39J C39D H39K 109.5
C37D C39D H39L 109.5
H39J C39D H39L 109.5
H39K C39D H39L 109.5
C37D C40D H40J 109.5
C37D C40D H40K 109.5
H40J C40D H40K 109.5
C37D C40D H40L 109.5
H40J C40D H40L 109.5
H40K C40D H40L 109.5
N42B C41B C45B 111.5(4)
N42B C41B C31B 118.0(4)
C45B C41B C31B 130.3(4)
C41B N42B N43B 105.0(3)
C41B N42B Fe1B 115.7(3)
N43B N42B Fe1B 138.0(3)
N42B N43B C44B 111.4(4)
N42B N43B H43B 124.3
C44B N43B H43B 124.3
N43B C44B C45B 106.9(4)
N43B C44B C46B 121.9(5)
C45B C44B C46B 131.1(5)
C44B C45B C41B 105.1(4)
C44B C45B H45B 127.4
C41B C45B H45B 127.4
C47B C46B C44B 110.7(5)
C47B C46B C48B 110.1(6)
C44B C46B C48B 107.7(5)
C47B C46B C49B 112.2(7)
C44B C46B C49B 106.2(6)
C48B C46B C49B 109.7(7)
C46B C47B H47D 109.5
C46B C47B H47E 109.5
H47D C47B H47E 109.5
C46B C47B H47F 109.5
H47D C47B H47F 109.5
H47E C47B H47F 109.5
C46B C48B H48D 109.5
C46B C48B H48E 109.5
H48D C48B H48E 109.5
C46B C48B H48F 109.5
H48D C48B H48F 109.5
H48E C48B H48F 109.5
C46B C49B H49D 109.5
C46B C49B H49E 109.5
H49D C49B H49E 109.5
C46B C49B H49F 109.5
H49D C49B H49F 109.5
H49E C49B H49F 109.5
F51 B50 F53 110.5(6)
F51 B50 F52 109.1(5)
F53 B50 F52 109.4(6)
F51 B50 F54 109.8(6)
F53 B50 F54 109.8(6)
F52 B50 F54 108.2(6)
F57 B55 F59 109.6(5)
F57 B55 F56 109.9(4)
F59 B55 F56 109.6(5)
F57 B55 F58 110.3(5)
F59 B55 F58 109.7(4)
F56 B55 F58 107.7(4)
F62 B60 F61 110.2(6)
F62 B60 F64 111.5(5)
F61 B60 F64 109.6(6)
F62 B60 F63 109.8(7)
F61 B60 F63 107.1(6)
F64 B60 F63 108.6(6)
F66A B65 F67A 117.8(9)
F66A B65 F68A 108.9(9)
F67A B65 F68A 108.0(7)
F66A B65 F69A 108.9(9)
F67A B65 F69A 103.0(7)
F68A B65 F69A 110.0(7)
F69B B65 F68B 115.3(10)
F69B B65 F66B 113.0(9)
F68B B65 F66B 109.6(8)
F69B B65 F67B 103.2(9)
F68B B65 F67B 108.8(9)
F66B B65 F67B 106.2(8)
C71 O70 H70 109.5
O70 C71 C72 110.8(8)
O70 C71 H71A 109.5
C72 C71 H71A 109.5
O70 C71 H71B 109.5
C72 C71 H71B 109.5
H71A C71 H71B 108.1
F75 C72 F73 107.1(9)
F75 C72 F74 107.4(7)
F73 C72 F74 107.7(6)
F75 C72 C71 114.1(7)
F73 C72 C71 112.1(7)
F74 C72 C71 108.3(8)
C77 O76 H76 109.5
O76 C77 C78 115.6(13)
O76 C77 H77A 108.4
C78 C77 H77A 108.4
O76 C77 H77B 108.4
C78 C77 H77B 108.4
H77A C77 H77B 107.4
F81 C78 F79 106.5(13)
F81 C78 F80 113.8(15)
F79 C78 F80 104.2(12)
F81 C78 C77 112.0(14)
F79 C78 C77 106.8(13)
F80 C78 C77 112.8(13)
C83A C82A H82A 109.5
C83A C82A H82B 109.5
H82A C82A H82B 109.5
C83A C82A H82C 109.5
H82A C82A H82C 109.5
H82B C82A H82C 109.5
O85A C83A C84A 122.8(16)
O85A C83A C82A 102.2(13)
C84A C83A C82A 101.6(12)
O85A C83A H83A 109.7
C84A C83A H83A 109.7
C82A C83A H83A 109.7
C83A C84A H84A 109.5
C83A C84A H84B 109.5
H84A C84A H84B 109.5
C83A C84A H84C 109.5
H84A C84A H84C 109.5
H84B C84A H84C 109.5
C83A O85A C86A 121.6(10)
O85A C86A C87A 107.9(11)
O85A C86A C88A 113.0(13)
C87A C86A C88A 112.6(11)
O85A C86A H86A 107.7
C87A C86A H86A 107.7
C88A C86A H86A 107.7
C86A C87A H87A 109.5
C86A C87A H87B 109.5
H87A C87A H87B 109.5
C86A C87A H87C 109.5
H87A C87A H87C 109.5
H87B C87A H87C 109.5
C86A C88A H88A 109.5
C86A C88A H88B 109.5
H88A C88A H88B 109.5
C86A C88A H88C 109.5
H88A C88A H88C 109.5
H88B C88A H88C 109.5
C83B C82B H82D 109.5
C83B C82B H82E 109.5
H82D C82B H82E 109.5
C83B C82B H82F 109.5
H82D C82B H82F 109.5
H82E C82B H82F 109.5
O85B C83B C84B 128.4(15)
O85B C83B C82B 86.3(17)
C84B C83B C82B 105.4(14)
O85B C83B H83B 110.9
C84B C83B H83B 110.9
C82B C83B H83B 110.9
C83B C84B H84D 109.5
C83B C84B H84E 109.5
H84D C84B H84E 109.5
C83B C84B H84F 109.5
H84D C84B H84F 109.5
H84E C84B H84F 109.5
C86B O85B C83B 112.6(10)
O85B C86B C87B 114.3(15)
O85B C86B C88B 104.6(14)
C87B C86B C88B 107.1(12)
O85B C86B H86B 110.2
C87B C86B H86B 110.2
C88B C86B H86B 110.2
C86B C87B H87D 109.5
C86B C87B H87E 109.5
H87D C87B H87E 109.5
C86B C87B H87F 109.5
H87D C87B H87F 109.5
H87E C87B H87F 109.5
C86B C88B H88D 109.5
C86B C88B H88E 109.5
H88D C88B H88E 109.5
C86B C88B H88F 109.5
H88D C88B H88F 109.5
H88E C88B H88F 109.5
C90 O89 H89 109.5
O89 C90 C91 108.8(13)
O89 C90 H90A 109.9
C91 C90 H90A 109.9
O89 C90 H90B 109.9
C91 C90 H90B 109.9
H90A C90 H90B 108.3
F94 C91 F92 109.5(15)
F94 C91 F93 114.8(15)
F92 C91 F93 111.1(13)
F94 C91 C90 105.3(14)
F92 C91 C90 110.3(13)
F93 C91 C90 105.6(13)

loop_
_geom_bond_atom_site_label_1
_geom_bond_atom_site_label_2
_geom_bond_distance
Fe1A N2A 2.129(4)
Fe1A N26A 2.146(4)
Fe1A N33A 2.183(4)
Fe1A N18A 2.202(4)
Fe1A N9A 2.212(4)
Fe1A N42A 2.224(3)
N2A C3A 1.353(6)
N2A C7A 1.354(6)
C3A C4A 1.405(7)
C3A C8A 1.468(7)
C4A C5A 1.392(8)
C4A H4A 0.9500
C5A C6A 1.407(8)
C5A H5A 0.9500
C6A C7A 1.386(7)
C6A H6A 0.9500
C7A C17A 1.494(7)
C8A N9A 1.354(6)
C8A C12A 1.415(7)
N9A N10A 1.364(5)
N10A C11A 1.362(6)
N10A H10A 0.8800
C11A C12A 1.403(7)
C11A C13C 1.513(10)
C11A C13A 1.596(11)
C12A H12A 0.9500
C13A C16A 1.511(13)
C13A C14A 1.530(13)
C13A C15A 1.562(13)
C14A H14A 0.9800
C14A H14B 0.9800
C14A H14C 0.9800
C15A H15A 0.9800
C15A H15B 0.9800
C15A H15C 0.9800
C16A H16A 0.9800
C16A H16B 0.9800
C16A H16C 0.9800
C13C C14C 1.534(12)
C13C C15C 1.537(12)
C13C C16C 1.587(12)
C14C H14G 0.9800
C14C H14H 0.9800
C14C H14I 0.9800
C15C H15G 0.9800
C15C H15H 0.9800
C15C H15I 0.9800
C16C H16G 0.9800
C16C H16H 0.9800
C16C H16I 0.9800
C17A N18A 1.343(6)
C17A C21A 1.408(6)
N18A N19A 1.378(5)
N19A C20A 1.356(6)
N19A H19A 0.8800
C20A C21A 1.382(8)
C20A C22A 1.523(7)
C21A H21A 0.9500
C22A C24A 1.536(9)
C22A C23A 1.545(9)
C22A C25A 1.552(9)
C23A H23A 0.9800
C23A H23B 0.9800
C23A H23C 0.9800
C24A H24A 0.9800
C24A H24B 0.9800
C24A H24C 0.9800
C25A H25A 0.9800
C25A H25B 0.9800
C25A H25C 0.9800
N26A C31A 1.343(6)
N26A C27A 1.360(6)
C27A C28A 1.395(7)
C27A C32A 1.472(7)
C28A C29A 1.382(8)
C28A H28A 0.9500
C29A C30A 1.394(8)
C29A H29A 0.9500
C30A C31A 1.400(7)
C30A H30A 0.9500
C31A C41A 1.471(6)
C32A N33A 1.355(6)
C32A C36A 1.427(7)
N33A N34A 1.365(5)
N34A C35A 1.349(6)
N34A H34A 0.8800
C35A C36A 1.394(8)
C35A C37C 1.510(13)
C35A C37A 1.574(12)
C36A H36A 0.9500
C37A C38A 1.520(13)
C37A C40A 1.530(14)
C37A C39A 1.566(14)
C38A H38A 0.9800
C38A H38B 0.9800
C38A H38C 0.9800
C39A H39A 0.9800
C39A H39B 0.9800
C39A H39C 0.9800
C40A H40A 0.9800
C40A H40B 0.9800
C40A H40C 0.9800
C37C C39C 1.494(14)
C37C C40C 1.523(14)
C37C C38C 1.582(14)
C38C H38G 0.9800
C38C H38H 0.9800
C38C H38I 0.9800
C39C H39G 0.9800
C39C H39H 0.9800
C39C H39I 0.9800
C40C H40G 0.9800
C40C H40H 0.9800
C40C H40I 0.9800
C41A N42A 1.353(6)
C41A C45A 1.416(6)
N42A N43A 1.365(5)
N43A C44A 1.366(6)
N43A H43A 0.8800
C44A C45A 1.410(7)
C44A C46A 1.525(6)
C45A H45A 0.9500
C46A C47A 1.531(8)
C46A C48A 1.559(7)
C46A C49A 1.562(7)
C47A H47A 0.9800
C47A H47B 0.9800
C47A H47C 0.9800
C48A H48A 0.9800
C48A H48B 0.9800
C48A H48C 0.9800
C49A H49A 0.9800
C49A H49B 0.9800
C49A H49C 0.9800
Fe1B N26B 2.166(3)
Fe1B N2B 2.170(3)
Fe1B N42B 2.202(3)
Fe1B N9B 2.243(3)
Fe1B N33B 2.267(4)
Fe1B N18B 2.271(3)
N2B C7B 1.334(5)
N2B C3B 1.352(5)
C3B C4B 1.392(6)
C3B C8B 1.479(6)
C4B C5B 1.399(6)
C4B H4B 0.9500
C5B C6B 1.399(6)
C5B H5B 0.9500
C6B C7B 1.397(6)
C6B H6B 0.9500
C7B C17B 1.480(6)
C8B N9B 1.358(6)
C8B C12B 1.412(6)
N9B N10B 1.360(5)
N10B C11B 1.369(6)
N10B H10B 0.8800
C11B C12B 1.393(6)
C11B C13B 1.520(6)
C12B H12B 0.9500
C13B C16B 1.548(8)
C13B C15B 1.559(8)
C13B C14B 1.564(8)
C14B H14D 0.9800
C14B H14E 0.9800
C14B H14F 0.9800
C15B H15D 0.9800
C15B H15E 0.9800
C15B H15F 0.9800
C16B H16D 0.9800
C16B H16E 0.9800
C16B H16F 0.9800
C17B N18B 1.356(6)
C17B C21B 1.409(6)
N18B N19B 1.348(5)
N19B C20B 1.364(6)
N19B H19B 0.8800
C20B C21B 1.393(7)
C20B C22B 1.525(6)
C21B H21B 0.9500
C22B C23B 1.513(9)
C22B C24B 1.547(9)
C22B C25B 1.556(8)
C23B H23D 0.9800
C23B H23E 0.9800
C23B H23F 0.9800
C24B H24D 0.9800
C24B H24E 0.9800
C24B H24F 0.9800
C25B H25D 0.9800
C25B H25E 0.9800
C25B H25F 0.9800
N26B C31B 1.354(6)
N26B C27B 1.364(6)
C27B C28B 1.392(6)
C27B C32B 1.469(6)
C28B C29B 1.410(7)
C28B H28B 0.9500
C29B C30B 1.374(7)
C29B H29B 0.9500
C30B C31B 1.409(7)
C30B H30B 0.9500
C31B C41B 1.479(7)
C32B N33B 1.368(6)
C32B C36B 1.429(6)
N33B N34B 1.365(5)
N34B C35B 1.367(6)
N34B H34B 0.8800
C35B C36B 1.372(7)
C35B C37B 1.500(9)
C35B C37D 1.607(10)
C36B H36B 0.9500
C37B C38B 1.536(12)
C37B C40B 1.548(12)
C37B C39B 1.576(12)
C38B H38D 0.9800
C38B H38E 0.9800
C38B H38F 0.9800
C39B H39D 0.9800
C39B H39E 0.9800
C39B H39F 0.9800
C40B H40D 0.9800
C40B H40E 0.9800
C40B H40F 0.9800
C37D C39D 1.513(12)
C37D C40D 1.541(11)
C37D C38D 1.543(11)
C38D H38J 0.9800
C38D H38K 0.9800
C38D H38L 0.9800
C39D H39J 0.9800
C39D H39K 0.9800
C39D H39L 0.9800
C40D H40J 0.9800
C40D H40K 0.9800
C40D H40L 0.9800
C41B N42B 1.340(6)
C41B C45B 1.404(6)
N42B N43B 1.366(5)
N43B C44B 1.368(6)
N43B H43B 0.8800
C44B C45B 1.382(8)
C44B C46B 1.534(7)
C45B H45B 0.9500
C46B C47B 1.520(11)
C46B C48B 1.557(10)
C46B C49B 1.567(11)
C47B H47D 0.9800
C47B H47E 0.9800
C47B H47F 0.9800
C48B H48D 0.9800
C48B H48E 0.9800
C48B H48F 0.9800
C49B H49D 0.9800
C49B H49E 0.9800
C49B H49F 0.9800
B50 F51 1.370(8)
B50 F53 1.382(9)
B50 F52 1.393(7)
B50 F54 1.395(10)
B55 F57 1.376(7)
B55 F59 1.381(7)
B55 F56 1.414(6)
B55 F58 1.414(7)
B60 F62 1.357(8)
B60 F61 1.367(8)
B60 F64 1.401(8)
B60 F63 1.418(9)
B65 F66A 1.342(12)
B65 F67A 1.375(10)
B65 F68A 1.379(9)
B65 F69A 1.438(10)
B65 F69B 1.348(12)
B65 F68B 1.374(11)
B65 F66B 1.399(9)
B65 F67B 1.444(11)
O70 C71 1.387(11)
O70 H70 0.8400
C71 C72 1.510(13)
C71 H71A 0.9900
C71 H71B 0.9900
C72 F75 1.309(11)
C72 F73 1.330(10)
C72 F74 1.367(10)
O76 C77 1.348(17)
O76 H76 0.8400
C77 C78 1.50(2)
C77 H77A 0.9900
C77 H77B 0.9900
C78 F81 1.302(19)
C78 F79 1.402(18)
C78 F80 1.421(18)
C82A C83A 1.636(16)
C82A H82A 0.9800
C82A H82B 0.9800
C82A H82C 0.9800
C83A O85A 1.330(14)
C83A C84A 1.506(16)
C83A H83A 1.0000
C84A H84A 0.9800
C84A H84B 0.9800
C84A H84C 0.9800
O85A C86A 1.458(12)
C86A C87A 1.487(14)
C86A C88A 1.515(15)
C86A H86A 1.0000
C87A H87A 0.9800
C87A H87B 0.9800
C87A H87C 0.9800
C88A H88A 0.9800
C88A H88B 0.9800
C88A H88C 0.9800
C82B C83B 1.609(18)
C82B H82D 0.9800
C82B H82E 0.9800
C82B H82F 0.9800
C83B O85B 1.430(13)
C83B C84B 1.446(16)
C83B H83B 1.0000
C84B H84D 0.9800
C84B H84E 0.9800
C84B H84F 0.9800
O85B C86B 1.428(14)
C86B C87B 1.510(17)
C86B C88B 1.525(16)
C86B H86B 1.0000
C87B H87D 0.9800
C87B H87E 0.9800
C87B H87F 0.9800
C88B H88D 0.9800
C88B H88E 0.9800
C88B H88F 0.9800
O89 C90 1.413(17)
O89 H89 0.8400
C90 C91 1.572(15)
C90 H90A 0.9900
C90 H90B 0.9900
C91 F94 1.281(16)
C91 F92 1.307(15)
C91 F93 1.323(15)

loop_
_geom_hbond_atom_site_label_D
_geom_hbond_atom_site_label_H
_geom_hbond_atom_site_label_A
_geom_hbond_distance_DH
_geom_hbond_distance_HA
_geom_hbond_distance_DA
_geom_hbond_angle_DHA
_geom_hbond_site_symmetry_A
N10A H10A F56 0.88 2.02 2.886(5) 169.5 .
N19A H19A F66A 0.88 1.91 2.730(14) 155.0 .
N19A H19A F66B 0.88 2.02 2.810(9) 149.7 .
N34A H34A F51 0.88 2.03 2.847(6) 154.1 .
N43A H43A F58 0.88 1.92 2.787(5) 167.3 4_655
N10B H10B F61 0.88 1.96 2.799(5) 158.8 .
N19B H19B F52 0.88 1.95 2.768(5) 154.9 .
N34B H34B F64 0.88 1.97 2.828(5) 165.1 3_455
N43B H43B F68A 0.88 1.98 2.830(8) 162.9 2_564
N43B H43B F67B 0.88 2.57 3.281(14) 138.8 2_564
N43B H43B F68B 0.88 2.25 3.101(15) 163.5 2_564
O70 H70 F69B 0.84 2.27 2.749(15) 116.5 .
O76 H76 F54 0.84 2.14 2.824(12) 138.8 .
